data_1557463
loop_
_publ_author_name
'Hauge, Sverre'
'Maroy, Kjartan'

_publ_section_title
;
 Syntheses and Crystal Structures of Phenyltrimethylammonium Salts of
 Hexabromoselenate(IV), [C6H5(CH3)3N]2[SeBr6], and
 catena-poly[(Di-mu-bromobis{tetrabromotellurate(IV)})-mu-bromine],
 [C6H5(CH3)3N]2n[Se2Br10.Br2]n
;
_journal_name_full 'Acta Chemica Scandinavica'
_journal_page_first 399
_journal_page_last 404
_journal_paper_doi 10.3891/acta.chem.scand.50-0399
_journal_volume 50
_journal_year 1996
_chemical_formula_sum 'C18 H28 Br6 N2 Se'
_chemical_formula_weight 830.9
_chemical_name_common
;
[C6H5(CH3)3N]2[SeBr6]
;
_space_group_IT_number 14
_space_group_name_Hall '-P 2ybc'
_space_group_name_H-M_alt 'P 1 21/c 1'
_symmetry_cell_setting monoclinic
_symmetry_Int_Tables_number 14
_symmetry_space_group_name_Hall '-P 2ybc'
_symmetry_space_group_name_H-M 'P 1 21/c 1'
_cell_angle_alpha 90.
_cell_angle_beta 104.26(2)
_cell_angle_gamma 90.
_cell_formula_units_Z 2
_cell_length_a 8.681(2)
_cell_length_b 10.533(3)
_cell_length_c 14.060(2)
_cell_volume 1246.0(5)
_diffrn_ambient_temperature 93
_diffrn_radiation_probe x-ray
_diffrn_radiation_type MoK\a
_diffrn_radiation_wavelength 0.71069
_exptl_absorpt_coefficient_mu 11.03
_exptl_crystal_density_diffrn 2.215
_exptl_crystal_F_000 788
_refine_ls_goodness_of_fit_ref 1.09
_refine_ls_number_parameters 125
_refine_ls_number_reflns 2834
_refine_ls_R_factor_gt 0.030
_refine_ls_wR_factor_gt 0.028
_cod_data_source_file Acta-Chem-Scand-1996-50-399-1.cif
_cod_data_source_block 1
_cod_original_sg_symbol_H-M 'P 21/c'
_cod_database_code 1557463

loop_
_space_group_symop_id
_space_group_symop_operation_xyz
1 x,y,z
2 -x,1/2+y,1/2-z
3 -x,-y,-z
4 x,1/2-y,1/2+z

loop_
_atom_site_label
_atom_site_type_symbol
_atom_site_thermal_displace_type
_atom_site_fract_x
_atom_site_fract_y
_atom_site_fract_z
_atom_site_occupancy
_atom_site_U_iso_or_equiv
_atom_site_calc_flag
_atom_site_refinement_flags
_atom_site_disorder_assembly
_atom_site_disorder_group
Br1 Br Uiso -0.03033(4) 0.11670(3) -0.16443(2) 1.000 0.0110(1) . . . .
Br2 Br Uiso 0.00792(4) 0.21338(3) 0.08982(2) 1.000 0.0114(1) . . . .
Br3 Br Uiso 0.30365(4) 0.00158(4) 0.02666(2) 1.000 0.0113(1) . . . .
N N Uiso 0.3195(3) 0.5336(3) 0.1971(2) 1.000 0.0105(6) . . . .
C1 C Uiso 0.1553(4) 0.5349(4) 0.1305(3) 1.000 0.0142(8) . . . .
C2 C Uiso 0.3537(4) 0.4001(3) 0.2347(3) 1.000 0.0149(9) . . . .
C3 C Uiso 0.3197(4) 0.6194(4) 0.2835(3) 1.000 0.0157(9) . . . .
C4 C Uiso 0.4438(4) 0.5794(4) 0.1479(2) 1.000 0.0098(8) . . . .
C5 C Uiso 0.6022(4) 0.5656(4) 0.1964(2) 1.000 0.0131(8) . . . .
C6 C Uiso 0.7199(4) 0.6120(4) 0.1544(3) 1.000 0.0161(9) . . . .
C7 C Uiso 0.6777(4) 0.6721(4) 0.0637(3) 1.000 0.0138(8) . . . .
C8 C Uiso 0.5197(4) 0.6862(4) 0.0168(3) 1.000 0.0174(9) . . . .
C9 C Uiso 0.4011(4) 0.6399(3) 0.0574(3) 1.000 0.0142(9) . . . .

loop_
_atom_type_symbol
_atom_type_description
_atom_type_scat_dispersion_real
_atom_type_scat_dispersion_imag
_atom_type_scat_source
C C 0.0033 0.0016 ' International Tables Vol C Tables 4.2.6.8 and 6.1.1.4'
Br Br -0.2901 2.4595 ' International Tables Vol C Tables 4.2.6.8 and 6.1.1.4'
N N 0.0061 0.0033 ' International Tables Vol C Tables 4.2.6.8 and 6.1.1.4'

loop_
_geom_angle_atom_site_label_1
_geom_angle_atom_site_label_2
_geom_angle_atom_site_label_3
_geom_angle
_geom_angle_site_symmetry_1
_geom_angle_site_symmetry_2
_geom_angle_site_symmetry_3
_geom_angle_publ_flag
C1 N C2 107.6(3) . . . yes
C1 N C3 108.0(3) . . . yes
C1 N C4 113.0(3) . . . yes
C2 N C3 108.3(3) . . . yes
C2 N C4 111.2(3) . . . yes
C3 N C4 108.7(3) . . . yes
N C4 C5 118.7(3) . . . yes
N C4 C9 120.7(3) . . . yes
C5 C4 C9 120.5(3) . . . no
C4 C5 C6 120.0(3) . . . no
C5 C6 C7 119.7(3) . . . no
C6 C7 C8 119.7(4) . . . no
C7 C8 C9 121.3(4) . . . no
C4 C9 C8 118.8(3) . . . no

loop_
_geom_bond_atom_site_label_1
_geom_bond_atom_site_label_2
_geom_bond_distance
_geom_bond_site_symmetry_1
_geom_bond_site_symmetry_2
_geom_bond_publ_flag
N C1 1.500(5) . . yes
N C2 1.506(5) . . yes
N C3 1.514(5) . . yes
N C4 1.498(4) . . yes
C4 C5 1.384(5) . . no
C4 C9 1.389(5) . . no
C5 C6 1.389(5) . . no
C6 C7 1.390(6) . . no
C7 C8 1.376(5) . . no
C8 C9 1.383(5) . . no

loop_
_geom_torsion_atom_site_label_1
_geom_torsion_atom_site_label_2
_geom_torsion_atom_site_label_3
_geom_torsion_atom_site_label_4
_geom_torsion
_geom_torsion_site_symmetry_1
_geom_torsion_site_symmetry_2
_geom_torsion_site_symmetry_3
_geom_torsion_site_symmetry_4
_geom_torsion_publ_flag
C1 N C4 C5 -170.7(3) . . . . no
C1 N C4 C9 12.3(5) . . . . no
C2 N C4 C5 -49.6(4) . . . . no
C2 N C4 C9 133.4(4) . . . . no
C3 N C4 C5 69.5(4) . . . . no
C3 N C4 C9 -107.5(4) . . . . no
N C4 C5 C6 -177.3(4) . . . . no
C9 C4 C5 C6 -0.3(6) . . . . no
N C4 C9 C8 176.9(3) . . . . no
C5 C4 C9 C8 -0.1(6) . . . . no
C4 C5 C6 C7 0.0(6) . . . . no
C5 C6 C7 C8 0.6(6) . . . . no
C6 C7 C8 C9 -1.0(6) . . . . no
C7 C8 C9 C4 0.7(6) . . . . no
